data_9010568
loop_
_publ_author_name
'Bindi, L.'
'Cipriani, C.'

_publ_section_title
;
 The crystal structure of winstanleyite, TiTe3O8, from the
 Grand Central Mine, Tombstone, Arizona
 Locality: Grand Central Mine, Tombstone, Arizona
;
_journal_name_full 'The Canadian Mineralogist'
_journal_page_first 1469
_journal_page_last 1473
_journal_paper_doi 10.2113/gscanmin.41.6.1469
_journal_volume 41
_journal_year 2003
_chemical_formula_sum 'O8 Te3 Ti'
_chemical_name_mineral Winstanleyite
_space_group_IT_number 206
_symmetry_space_group_name_Hall '-I 2b 2c 3'
_symmetry_space_group_name_H-M 'I a -3'
_cell_angle_alpha 90
_cell_angle_beta 90
_cell_angle_gamma 90
_cell_length_a 10.965
_cell_length_b 10.965
_cell_length_c 10.965
_cell_formula_units_Z 8
_cell_volume 1318.335
_exptl_crystal_density_diffrn 5.630
_cod_original_sg_symbol_H-M 'I 21/a -3'
_cod_original_formula_sum 'Ti Te3 O8'
_cod_database_code 9010568

loop_
_symmetry_equiv_pos_as_xyz
x,y,z
1/2+x,1/2+y,1/2+z
1/2+z,x,1/2-y
+z,1/2+x,-y
1/2+z,-x,y
+z,1/2-x,1/2+y
-z,x,1/2+y
1/2-z,1/2+x,+y
-z,-x,-y
1/2-z,1/2-x,1/2-y
1/2+y,1/2-z,-x
+y,-z,1/2-x
-y,1/2-z,x
1/2-y,-z,1/2+x
1/2-y,z,-x
-y,1/2+z,1/2-x
y,z,x
1/2+y,1/2+z,1/2+x
x,1/2-y,1/2+z
1/2+x,-y,+z
-x,y,1/2+z
1/2-x,1/2+y,+z
x,1/2+y,-z
1/2+x,+y,1/2-z
-x,-y,-z
1/2-x,1/2-y,1/2-z
1/2-z,-x,1/2+y
-z,1/2-x,+y
1/2-z,x,-y
-z,1/2+x,1/2-y
z,-x,1/2-y
1/2+z,1/2-x,-y
z,x,y
1/2+z,1/2+x,1/2+y
1/2-y,1/2+z,x
-y,+z,1/2+x
y,1/2+z,-x
1/2+y,+z,1/2-x
1/2+y,-z,x
+y,1/2-z,1/2+x
-y,-z,-x
1/2-y,1/2-z,1/2-x
-x,1/2+y,1/2-z
1/2-x,+y,-z
x,-y,1/2-z
1/2+x,1/2-y,-z
-x,1/2-y,z
1/2-x,-y,1/2+z

loop_
_atom_site_aniso_label
_atom_site_aniso_U_11
_atom_site_aniso_U_22
_atom_site_aniso_U_33
_atom_site_aniso_U_12
_atom_site_aniso_U_13
_atom_site_aniso_U_23
Ti 0.02440 0.02440 0.02440 -0.00010 -0.00010 -0.00010
Te 0.02750 0.02740 0.02740 0.00000 0.00000 0.00010
O1 0.02280 0.02280 0.02270 -0.00020 -0.00030 -0.00020
O2 0.02250 0.02250 0.02250 0.00050 0.00050 0.00050

loop_
_atom_site_label
_atom_site_fract_x
_atom_site_fract_y
_atom_site_fract_z
_atom_site_U_iso_or_equiv
Ti 0.00000 0.00000 0.00000 0.02440
Te 0.20907 0.00000 0.25000 0.02740
O1 0.43860 0.13330 0.39870 0.02240
O2 0.17290 0.17290 0.17290 0.02250

_cod_duplicate_entry 9004829
